data_7206290
loop_
_publ_author_name
'Wang, Jun-Jie'
'Hu, Tong-Liang'
'Bu, Xian-He'

_publ_section_title
;
 Cadmium(ii) and zinc(ii) metal--organic frameworks with
 anthracene-based dicarboxylic ligands: solvothermal synthesis, crystal
 structures, and luminescent properties
;
_journal_issue 16
_journal_name_full CrystEngComm
_journal_page_first 5152
_journal_paper_doi 10.1039/c1ce05287j
_journal_volume 13
_journal_year 2011
_chemical_formula_sum 'C21 H18 Cl N2 O2 Zn'
_chemical_formula_weight 431.21
_chemical_name_systematic
;
?
;
_space_group_IT_number 2
_symmetry_cell_setting triclinic
_symmetry_space_group_name_Hall '-P 1'
_symmetry_space_group_name_H-M 'P -1'
_atom_sites_solution_hydrogens geom
_atom_sites_solution_primary direct
_atom_sites_solution_secondary difmap
_audit_creation_method SHELXL-97
_cell_angle_alpha 98.30(3)
_cell_angle_beta 108.55(3)
_cell_angle_gamma 111.24(3)
_cell_formula_units_Z 2
_cell_length_a 9.4824(19)
_cell_length_b 9.5840(19)
_cell_length_c 12.153(2)
_cell_measurement_reflns_used 7226
_cell_measurement_temperature 293(2)
_cell_measurement_theta_max 27.685
_cell_measurement_theta_min 3.01
_cell_volume 932.9(5)
_computing_cell_refinement 'Bruker XSCANS'
_computing_data_collection 'Bruker XSCANS'
_computing_data_reduction 'Bruker SHELXTL'
_computing_molecular_graphics 'Bruker SHELXTL'
_computing_publication_material 'Bruker SHELXTL'
_computing_structure_refinement 'SHELXL-97 (Sheldrick, 1997)'
_computing_structure_solution 'SHELXS-97 (Sheldrick, 1990)'
_diffrn_ambient_temperature 293(2)
_diffrn_measured_fraction_theta_full 0.990
_diffrn_measured_fraction_theta_max 0.990
_diffrn_measurement_device_type 'Bruker P4'
_diffrn_measurement_method '\w scans'
_diffrn_radiation_monochromator graphite
_diffrn_radiation_source 'fine-focus sealed tube'
_diffrn_radiation_type MoK\a
_diffrn_radiation_wavelength 0.71073
_diffrn_reflns_av_R_equivalents 0.1026
_diffrn_reflns_av_sigmaI/netI 0.1422
_diffrn_reflns_limit_h_max 11
_diffrn_reflns_limit_h_min -11
_diffrn_reflns_limit_k_max 11
_diffrn_reflns_limit_k_min -11
_diffrn_reflns_limit_l_max 14
_diffrn_reflns_limit_l_min -14
_diffrn_reflns_number 7960
_diffrn_reflns_theta_full 25.01
_diffrn_reflns_theta_max 25.01
_diffrn_reflns_theta_min 3.01
_diffrn_standards_decay_% 0
_diffrn_standards_interval_count 0
_diffrn_standards_interval_time 0
_diffrn_standards_number 0
_exptl_absorpt_coefficient_mu 1.478
_exptl_absorpt_correction_type none
_exptl_crystal_colour Colorless
_exptl_crystal_density_diffrn 1.535
_exptl_crystal_density_meas ?
_exptl_crystal_density_method 'not measured'
_exptl_crystal_description Prism
_exptl_crystal_F_000 442
_exptl_crystal_size_max 0.200
_exptl_crystal_size_mid 0.200
_exptl_crystal_size_min 0.200
_refine_diff_density_max 0.915
_refine_diff_density_min -0.448
_refine_diff_density_rms 0.119
_refine_ls_extinction_method none
_refine_ls_goodness_of_fit_ref 1.091
_refine_ls_hydrogen_treatment constr
_refine_ls_matrix_type full
_refine_ls_number_parameters 244
_refine_ls_number_reflns 3270
_refine_ls_number_restraints 0
_refine_ls_restrained_S_all 1.091
_refine_ls_R_factor_all 0.1611
_refine_ls_R_factor_gt 0.0950
_refine_ls_shift/su_max 0.000
_refine_ls_shift/su_mean 0.000
_refine_ls_structure_factor_coef Fsqd
_refine_ls_weighting_details 'calc w=1/[\s^2^(Fo^2^)+(0.1000P)^2^+0.0000P] where P=(Fo^2^+2Fc^2^)/3'
_refine_ls_weighting_scheme calc
_refine_ls_wR_factor_gt 0.1963
_refine_ls_wR_factor_ref 0.2299
_reflns_number_gt 1977
_reflns_number_total 3270
_reflns_threshold_expression I>2sigma(I)
_cod_data_source_file c1ce05287j.txt
_cod_data_source_block 2
_cod_depositor_comments
;
The following automatic conversions were performed:

'_symmetry_cell_setting' value 'Triclinic' changed to 'triclinic'
according to /home/saulius/struct/CIF-dictionaries/cif_core.dic
dictionary named 'cif_core.dic' version 2.4.1 from 2010-06-29.

Automatic conversion script
Id: cif_fix_values 1715 2011-07-08 13:25:40Z adriana 

The following automatic conversions were performed:

'_exptl_crystal_density_meas' value 'not measured' was changed to '?'
- the value is perceived as not measured.

Automatic conversion script
Id: cif_fix_values 3008 2015-01-20 13:52:24Z robertas 
;
_cod_original_cell_volume 932.9(3)
_cod_original_sg_symbol_H-M 'P-1 '
_cod_database_code 7206290

loop_
_symmetry_equiv_pos_as_xyz
'x, y, z'
'-x, -y, -z'

loop_
_atom_site_label
_atom_site_type_symbol
_atom_site_fract_x
_atom_site_fract_y
_atom_site_fract_z
_atom_site_U_iso_or_equiv
_atom_site_adp_type
_atom_site_occupancy
_atom_site_symmetry_multiplicity
_atom_site_calc_flag
_atom_site_refinement_flags
_atom_site_disorder_assembly
_atom_site_disorder_group
Zn1 Zn -0.04245(12) 0.57914(12) -0.18201(9) 0.0428(4) Uani 1 1 d . . .
Cl1 Cl 0.2283(3) 0.6609(3) -0.0848(2) 0.0667(8) Uani 1 1 d . . .
O1 O -0.3715(7) 0.3903(7) -0.3102(6) 0.0609(18) Uani 1 1 d . . .
O2 O -0.1458(7) 0.3558(7) -0.2711(6) 0.0539(16) Uani 1 1 d . . .
N1 N -0.1189(8) 0.6777(8) -0.0668(5) 0.0373(16) Uani 1 1 d . . .
N2 N -0.0776(8) 0.6710(8) 0.6730(6) 0.0427(18) Uani 1 1 d . . .
C19 C -0.1687(11) 0.7085(9) 0.4426(8) 0.043(2) Uani 1 1 d . . .
C2 C -0.4022(9) 0.1481(9) -0.4158(7) 0.037(2) Uani 1 1 d . . .
C4 C -0.3996(10) 0.2666(10) -0.5852(8) 0.044(2) Uani 1 1 d . . .
H4A H -0.3371 0.3670 -0.5313 0.053 Uiso 1 1 calc R . .
C3 C -0.4486(9) 0.1322(10) -0.5399(7) 0.036(2) Uani 1 1 d . . .
C11 C -0.2034(11) 0.8283(10) 0.0978(7) 0.042(2) Uani 1 1 d . . .
C13 C -0.2732(11) 0.6294(11) -0.0768(7) 0.052(2) Uani 1 1 d . . .
H13A H -0.3550 0.5423 -0.1410 0.062 Uiso 1 1 calc R . .
C1 C -0.3007(11) 0.3098(11) -0.3263(8) 0.043(2) Uani 1 1 d . . .
C21 C -0.2107(11) 0.6932(10) 0.6235(8) 0.047(2) Uani 1 1 d . . .
H21A H -0.2741 0.6950 0.6679 0.056 Uiso 1 1 calc R . .
C7 C -0.4151(10) 0.0313(11) -0.2504(8) 0.045(2) Uani 1 1 d . . .
H7A H -0.3552 0.1304 -0.1944 0.054 Uiso 1 1 calc R . .
C10 C -0.0463(12) 0.8789(11) 0.1089(9) 0.062(3) Uani 1 1 d . . .
H10A H 0.0366 0.9663 0.1724 0.075 Uiso 1 1 calc R . .
C6 C -0.4540(9) 0.0169(10) -0.3747(7) 0.037(2) Uani 1 1 d . . .
C20 C -0.2603(12) 0.7135(11) 0.5114(8) 0.052(2) Uani 1 1 d . . .
H20A H -0.3540 0.7304 0.4811 0.062 Uiso 1 1 calc R . .
C8 C -0.4628(10) -0.0954(11) -0.2107(7) 0.045(2) Uani 1 1 d . . .
H8A H -0.4347 -0.0834 -0.1282 0.054 Uiso 1 1 calc R . .
C18 C -0.0306(12) 0.6929(11) 0.4948(8) 0.051(2) Uani 1 1 d . . .
H18A H 0.0372 0.6951 0.4534 0.061 Uiso 1 1 calc R . .
C9 C -0.0070(12) 0.8017(11) 0.0264(9) 0.060(3) Uani 1 1 d . . .
H9A H 0.1030 0.8386 0.0369 0.072 Uiso 1 1 calc R . .
C5 C -0.4448(11) 0.2455(12) -0.7051(9) 0.053(2) Uani 1 1 d . . .
H5A H -0.4141 0.3325 -0.7332 0.063 Uiso 1 1 calc R . .
C12 C -0.3180(12) 0.7002(12) 0.0013(9) 0.059(3) Uani 1 1 d . . .
H12A H -0.4286 0.6613 -0.0106 0.071 Uiso 1 1 calc R . .
C15 C -0.1805(13) 0.8909(11) 0.3144(8) 0.061(3) Uani 1 1 d . . .
H15A H -0.0613 0.9490 0.3472 0.073 Uiso 1 1 calc R . .
H15B H -0.2205 0.9390 0.3658 0.073 Uiso 1 1 calc R . .
C14 C -0.2535(14) 0.9019(12) 0.1871(8) 0.063(3) Uani 1 1 d . . .
H14A H -0.3730 0.8517 0.1576 0.075 Uiso 1 1 calc R . .
H14B H -0.2200 1.0115 0.1908 0.075 Uiso 1 1 calc R . .
C16 C -0.2245(13) 0.7235(11) 0.3173(8) 0.059(3) Uani 1 1 d . . .
H16A H -0.3435 0.6630 0.2766 0.071 Uiso 1 1 calc R . .
H16B H -0.1750 0.6790 0.2724 0.071 Uiso 1 1 calc R . .
C17 C 0.0132(11) 0.6733(10) 0.6099(8) 0.049(2) Uani 1 1 d . . .
H17A H 0.1095 0.6615 0.6436 0.059 Uiso 1 1 calc R . .

loop_
_atom_site_aniso_label
_atom_site_aniso_U_11
_atom_site_aniso_U_22
_atom_site_aniso_U_33
_atom_site_aniso_U_23
_atom_site_aniso_U_13
_atom_site_aniso_U_12
Zn1 0.0386(6) 0.0514(7) 0.0332(6) 0.0079(5) 0.0104(5) 0.0193(5)
Cl1 0.0391(14) 0.087(2) 0.0573(17) 0.0116(14) 0.0080(12) 0.0235(13)
O1 0.047(4) 0.055(4) 0.056(4) -0.014(3) 0.007(3) 0.018(3)
O2 0.044(4) 0.047(4) 0.061(4) 0.011(3) 0.015(3) 0.016(3)
N1 0.040(4) 0.039(4) 0.021(4) 0.003(3) 0.007(3) 0.012(3)
N2 0.040(4) 0.048(5) 0.041(4) 0.008(4) 0.018(4) 0.021(4)
C19 0.049(6) 0.032(5) 0.040(5) 0.008(4) 0.016(4) 0.012(4)
C2 0.028(4) 0.036(5) 0.037(5) -0.003(4) 0.009(4) 0.014(4)
C4 0.041(5) 0.034(5) 0.053(6) 0.009(4) 0.021(5) 0.012(4)
C3 0.024(4) 0.045(5) 0.033(5) 0.005(4) 0.010(4) 0.012(4)
C11 0.053(6) 0.048(6) 0.030(5) 0.012(4) 0.015(4) 0.029(5)
C13 0.048(6) 0.055(6) 0.021(5) -0.012(4) 0.006(4) 0.005(5)
C1 0.040(6) 0.054(6) 0.041(5) 0.023(5) 0.019(5) 0.022(5)
C21 0.046(6) 0.058(6) 0.044(6) 0.010(5) 0.023(5) 0.029(5)
C7 0.036(5) 0.054(6) 0.039(5) 0.009(5) 0.011(4) 0.018(4)
C10 0.049(6) 0.054(7) 0.053(6) -0.011(5) 0.012(5) 0.008(5)
C6 0.026(4) 0.044(5) 0.032(5) 0.001(4) 0.007(4) 0.013(4)
C20 0.054(6) 0.060(6) 0.044(6) 0.013(5) 0.020(5) 0.028(5)
C8 0.036(5) 0.062(7) 0.023(4) 0.005(5) 0.005(4) 0.016(5)
C18 0.051(6) 0.061(6) 0.048(6) 0.017(5) 0.028(5) 0.027(5)
C9 0.052(6) 0.067(7) 0.047(6) 0.002(6) 0.019(5) 0.017(5)
C5 0.045(6) 0.066(7) 0.056(6) 0.027(5) 0.024(5) 0.026(5)
C12 0.056(6) 0.073(7) 0.057(7) 0.020(6) 0.032(6) 0.028(6)
C15 0.093(8) 0.054(6) 0.037(6) 0.005(5) 0.028(6) 0.033(6)
C14 0.095(8) 0.063(7) 0.046(6) 0.017(5) 0.035(6) 0.045(6)
C16 0.078(7) 0.054(7) 0.044(6) 0.016(5) 0.029(5) 0.025(6)
C17 0.040(5) 0.052(6) 0.056(6) 0.010(5) 0.020(5) 0.021(5)

loop_
_atom_type_symbol
_atom_type_description
_atom_type_scat_dispersion_real
_atom_type_scat_dispersion_imag
_atom_type_scat_source
C C 0.0033 0.0016 'International Tables Vol C Tables 4.2.6.8 and 6.1.1.4'
H H 0.0000 0.0000 'International Tables Vol C Tables 4.2.6.8 and 6.1.1.4'
Cl Cl 0.1484 0.1585 'International Tables Vol C Tables 4.2.6.8 and 6.1.1.4'
N N 0.0061 0.0033 'International Tables Vol C Tables 4.2.6.8 and 6.1.1.4'
O O 0.0106 0.0060 'International Tables Vol C Tables 4.2.6.8 and 6.1.1.4'
Zn Zn 0.2839 1.4301 'International Tables Vol C Tables 4.2.6.8 and 6.1.1.4'

loop_
_geom_angle_atom_site_label_1
_geom_angle_atom_site_label_2
_geom_angle_atom_site_label_3
_geom_angle
_geom_angle_site_symmetry_1
_geom_angle_site_symmetry_3
_geom_angle_publ_flag
O2 Zn1 N1 125.0(3) . . ?
O2 Zn1 N2 99.4(3) . 1_554 ?
N1 Zn1 N2 107.2(3) . 1_554 ?
O2 Zn1 Cl1 109.6(2) . . ?
N1 Zn1 Cl1 107.1(2) . . ?
N2 Zn1 Cl1 107.2(2) 1_554 . ?
C1 O2 Zn1 109.3(5) . . ?
C13 N1 C9 116.0(7) . . ?
C13 N1 Zn1 125.6(5) . . ?
C9 N1 Zn1 118.4(6) . . ?
C17 N2 C21 117.1(8) . . ?
C17 N2 Zn1 118.8(6) . 1_556 ?
C21 N2 Zn1 122.2(6) . 1_556 ?
C18 C19 C20 117.0(9) . . ?
C18 C19 C16 122.9(8) . . ?
C20 C19 C16 120.1(9) . . ?
C3 C2 C6 120.7(7) . . ?
C3 C2 C1 119.1(8) . . ?
C6 C2 C1 120.1(7) . . ?
C5 C4 C3 119.9(8) . . ?
C5 C4 H4A 120.0 . . ?
C3 C4 H4A 120.0 . . ?
C2 C3 C6 120.2(8) . 2_454 ?
C2 C3 C4 121.9(8) . . ?
C6 C3 C4 117.8(8) 2_454 . ?
C10 C11 C12 116.2(8) . . ?
C10 C11 C14 123.1(9) . . ?
C12 C11 C14 120.6(9) . . ?
N1 C13 C12 123.3(8) . . ?
N1 C13 H13A 118.3 . . ?
C12 C13 H13A 118.3 . . ?
O1 C1 O2 123.2(9) . . ?
O1 C1 C2 118.3(8) . . ?
O2 C1 C2 118.5(7) . . ?
N2 C21 C20 123.8(8) . . ?
N2 C21 H21A 118.1 . . ?
C20 C21 H21A 118.1 . . ?
C8 C7 C6 121.5(8) . . ?
C8 C7 H7A 119.2 . . ?
C6 C7 H7A 119.2 . . ?
C11 C10 C9 120.3(9) . . ?
C11 C10 H10A 119.8 . . ?
C9 C10 H10A 119.8 . . ?
C2 C6 C3 119.0(7) . 2_454 ?
C2 C6 C7 121.6(8) . . ?
C3 C6 C7 119.3(8) 2_454 . ?
C21 C20 C19 119.0(9) . . ?
C21 C20 H20A 120.5 . . ?
C19 C20 H20A 120.5 . . ?
C7 C8 C5 119.6(8) . 2_454 ?
C7 C8 H8A 120.2 . . ?
C5 C8 H8A 120.2 2_454 . ?
C19 C18 C17 120.9(8) . . ?
C19 C18 H18A 119.6 . . ?
C17 C18 H18A 119.6 . . ?
N1 C9 C10 123.0(9) . . ?
N1 C9 H9A 118.5 . . ?
C10 C9 H9A 118.5 . . ?
C4 C5 C8 121.7(9) . 2_454 ?
C4 C5 H5A 119.2 . . ?
C8 C5 H5A 119.2 2_454 . ?
C13 C12 C11 121.1(9) . . ?
C13 C12 H12A 119.5 . . ?
C11 C12 H12A 119.5 . . ?
C16 C15 C14 112.5(8) . . ?
C16 C15 H15A 109.1 . . ?
C14 C15 H15A 109.1 . . ?
C16 C15 H15B 109.1 . . ?
C14 C15 H15B 109.1 . . ?
H15A C15 H15B 107.8 . . ?
C11 C14 C15 114.2(8) . . ?
C11 C14 H14A 108.7 . . ?
C15 C14 H14A 108.7 . . ?
C11 C14 H14B 108.7 . . ?
C15 C14 H14B 108.7 . . ?
H14A C14 H14B 107.6 . . ?
C19 C16 C15 113.5(8) . . ?
C19 C16 H16A 108.9 . . ?
C15 C16 H16A 108.9 . . ?
C19 C16 H16B 108.9 . . ?
C15 C16 H16B 108.9 . . ?
H16A C16 H16B 107.7 . . ?
N2 C17 C18 122.0(9) . . ?
N2 C17 H17A 119.0 . . ?
C18 C17 H17A 119.0 . . ?

loop_
_geom_bond_atom_site_label_1
_geom_bond_atom_site_label_2
_geom_bond_distance
_geom_bond_site_symmetry_2
_geom_bond_publ_flag
Zn1 O2 1.962(6) . ?
Zn1 N1 2.035(6) . ?
Zn1 N2 2.068(7) 1_554 ?
Zn1 Cl1 2.224(3) . ?
O1 C1 1.225(10) . ?
O2 C1 1.272(10) . ?
N1 C13 1.322(10) . ?
N1 C9 1.325(11) . ?
N2 C17 1.320(10) . ?
N2 C21 1.322(10) . ?
N2 Zn1 2.068(7) 1_556 ?
C19 C18 1.335(12) . ?
C19 C20 1.391(12) . ?
C19 C16 1.492(12) . ?
C2 C3 1.397(11) . ?
C2 C6 1.401(11) . ?
C2 C1 1.509(12) . ?
C4 C5 1.343(12) . ?
C4 C3 1.454(11) . ?
C4 H4A 0.9300 . ?
C3 C6 1.406(11) 2_454 ?
C11 C10 1.342(12) . ?
C11 C12 1.367(12) . ?
C11 C14 1.501(11) . ?
C13 C12 1.350(12) . ?
C13 H13A 0.9300 . ?
C21 C20 1.361(12) . ?
C21 H21A 0.9300 . ?
C7 C8 1.350(11) . ?
C7 C6 1.409(11) . ?
C7 H7A 0.9300 . ?
C10 C9 1.383(12) . ?
C10 H10A 0.9300 . ?
C6 C3 1.406(11) 2_454 ?
C20 H20A 0.9300 . ?
C8 C5 1.405(12) 2_454 ?
C8 H8A 0.9300 . ?
C18 C17 1.389(12) . ?
C18 H18A 0.9300 . ?
C9 H9A 0.9300 . ?
C5 C8 1.405(12) 2_454 ?
C5 H5A 0.9300 . ?
C12 H12A 0.9300 . ?
C15 C16 1.513(12) . ?
C15 C14 1.517(12) . ?
C15 H15A 0.9700 . ?
C15 H15B 0.9700 . ?
C14 H14A 0.9700 . ?
C14 H14B 0.9700 . ?
C16 H16A 0.9700 . ?
C16 H16B 0.9700 . ?
C17 H17A 0.9300 . ?

loop_
_geom_torsion_atom_site_label_1
_geom_torsion_atom_site_label_2
_geom_torsion_atom_site_label_3
_geom_torsion_atom_site_label_4
_geom_torsion
_geom_torsion_site_symmetry_1
_geom_torsion_site_symmetry_2
_geom_torsion_site_symmetry_3
_geom_torsion_site_symmetry_4
_geom_torsion_publ_flag
N1 Zn1 O2 C1 50.8(6) . . . . ?
N2 Zn1 O2 C1 -68.0(6) 1_554 . . . ?
Cl1 Zn1 O2 C1 179.8(5) . . . . ?
O2 Zn1 N1 C13 -31.7(8) . . . . ?
N2 Zn1 N1 C13 83.5(7) 1_554 . . . ?
Cl1 Zn1 N1 C13 -161.7(7) . . . . ?
O2 Zn1 N1 C9 148.8(7) . . . . ?
N2 Zn1 N1 C9 -96.0(7) 1_554 . . . ?
Cl1 Zn1 N1 C9 18.8(7) . . . . ?
C6 C2 C3 C6 -1.1(12) . . . 2_454 ?
C1 C2 C3 C6 -178.8(7) . . . 2_454 ?
C6 C2 C3 C4 178.7(7) . . . . ?
C1 C2 C3 C4 1.0(11) . . . . ?
C5 C4 C3 C2 178.9(8) . . . . ?
C5 C4 C3 C6 -1.3(12) . . . 2_454 ?
C9 N1 C13 C12 0.4(14) . . . . ?
Zn1 N1 C13 C12 -179.1(7) . . . . ?
Zn1 O2 C1 O1 -9.1(10) . . . . ?
Zn1 O2 C1 C2 171.0(6) . . . . ?
C3 C2 C1 O1 79.5(10) . . . . ?
C6 C2 C1 O1 -98.2(9) . . . . ?
C3 C2 C1 O2 -100.6(9) . . . . ?
C6 C2 C1 O2 81.8(10) . . . . ?
C17 N2 C21 C20 1.9(13) . . . . ?
Zn1 N2 C21 C20 -162.1(7) 1_556 . . . ?
C12 C11 C10 C9 -0.7(15) . . . . ?
C14 C11 C10 C9 177.1(9) . . . . ?
C3 C2 C6 C3 1.1(12) . . . 2_454 ?
C1 C2 C6 C3 178.7(7) . . . 2_454 ?
C3 C2 C6 C7 -177.0(7) . . . . ?
C1 C2 C6 C7 0.7(11) . . . . ?
C8 C7 C6 C2 -178.9(7) . . . . ?
C8 C7 C6 C3 3.0(12) . . . 2_454 ?
N2 C21 C20 C19 1.1(14) . . . . ?
C18 C19 C20 C21 -3.8(13) . . . . ?
C16 C19 C20 C21 177.3(8) . . . . ?
C6 C7 C8 C5 -0.8(12) . . . 2_454 ?
C20 C19 C18 C17 3.7(14) . . . . ?
C16 C19 C18 C17 -177.5(8) . . . . ?
C13 N1 C9 C10 -0.6(14) . . . . ?
Zn1 N1 C9 C10 179.0(7) . . . . ?
C11 C10 C9 N1 0.8(16) . . . . ?
C3 C4 C5 C8 -0.9(13) . . . 2_454 ?
N1 C13 C12 C11 -0.4(15) . . . . ?
C10 C11 C12 C13 0.5(14) . . . . ?
C14 C11 C12 C13 -177.4(8) . . . . ?
C10 C11 C14 C15 -62.8(13) . . . . ?
C12 C11 C14 C15 115.0(10) . . . . ?
C16 C15 C14 C11 -57.7(12) . . . . ?
C18 C19 C16 C15 -98.7(11) . . . . ?
C20 C19 C16 C15 80.1(11) . . . . ?
C14 C15 C16 C19 -174.1(8) . . . . ?
C21 N2 C17 C18 -2.1(13) . . . . ?
Zn1 N2 C17 C18 162.5(7) 1_556 . . . ?
C19 C18 C17 N2 -0.8(14) . . . . ?
